data_4124132
loop_
_publ_author_name
'Carroll, Maria E.'
'Pinter, Balazs'
'Carroll, Patrick J.'
'Mindiola, Daniel J.'

_publ_section_title
;
 Mononuclear and Terminally Bound Titanium Nitrides.
;
_journal_issue 28
_journal_name_full 'Journal of the American Chemical Society'
_journal_page_first 8884
_journal_page_last 8887
_journal_paper_doi 10.1021/jacs.5b04853
_journal_volume 137
_journal_year 2015
_chemical_formula_sum 'C44 H62 N5 P2 Ti'
_chemical_formula_weight 770.83
_space_group_IT_number 14
_symmetry_cell_setting monoclinic
_symmetry_Int_Tables_number 14
_symmetry_space_group_name_Hall '-P 2ybc'
_symmetry_space_group_name_H-M 'P 1 21/c 1'
_atom_sites_solution_hydrogens geom
_atom_sites_solution_primary direct
_audit_creation_method SHELXL-97
_cell_angle_alpha 90.00
_cell_angle_beta 96.1360(10)
_cell_angle_gamma 90.00
_cell_formula_units_Z 4
_cell_length_a 14.7649(3)
_cell_length_b 12.7070(3)
_cell_length_c 23.0543(5)
_cell_measurement_temperature 100(1)
_cell_volume 4300.61(16)
_computing_data_collection 'Bruker APEX2'
_computing_data_reduction 'Bruker SAINT'
_computing_structure_refinement 'SHELXL-97 (Sheldrick, 2008)'
_computing_structure_solution 'SHELXS-97 (Sheldrick, 2008)'
_diffrn_ambient_temperature 100(1)
_diffrn_measured_fraction_theta_full 1.000
_diffrn_measured_fraction_theta_max 1.000
_diffrn_measurement_device 'CCD Area Detector'
_diffrn_measurement_device_type 'Bruker APEXII'
_diffrn_measurement_method 'phi and omega scans'
_diffrn_radiation_monochromator graphite
_diffrn_radiation_source 'sealed tube'
_diffrn_radiation_type MoK\a
_diffrn_radiation_wavelength 0.71073
_diffrn_reflns_av_R_equivalents 0.0376
_diffrn_reflns_av_sigmaI/netI 0.0162
_diffrn_reflns_limit_h_max 19
_diffrn_reflns_limit_h_min -19
_diffrn_reflns_limit_k_max 16
_diffrn_reflns_limit_k_min -16
_diffrn_reflns_limit_l_max 29
_diffrn_reflns_limit_l_min -29
_diffrn_reflns_number 144774
_diffrn_reflns_theta_full 27.53
_diffrn_reflns_theta_max 27.53
_diffrn_reflns_theta_min 1.39
_exptl_absorpt_coefficient_mu 0.309
_exptl_absorpt_correction_T_max 0.7456
_exptl_absorpt_correction_T_min 0.7004
_exptl_absorpt_correction_type multi-scan
_exptl_absorpt_process_details '(SADABS; Sheldrick, 2007)'
_exptl_crystal_density_diffrn 1.191
_exptl_crystal_density_method 'not measured'
_exptl_crystal_description plate
_exptl_crystal_F_000 1652
_exptl_crystal_size_max 0.32
_exptl_crystal_size_mid 0.22
_exptl_crystal_size_min 0.05
_refine_diff_density_max 0.399
_refine_diff_density_min -0.327
_refine_diff_density_rms 0.051
_refine_ls_extinction_method none
_refine_ls_goodness_of_fit_ref 1.036
_refine_ls_hydrogen_treatment constr
_refine_ls_matrix_type full
_refine_ls_number_parameters 486
_refine_ls_number_reflns 9910
_refine_ls_number_restraints 0
_refine_ls_restrained_S_all 1.036
_refine_ls_R_factor_all 0.0408
_refine_ls_R_factor_gt 0.0323
_refine_ls_shift/su_max 0.002
_refine_ls_shift/su_mean 0.000
_refine_ls_structure_factor_coef Fsqd
_refine_ls_weighting_details 'calc w=1/[\s^2^(Fo^2^)+(0.0383P)^2^+3.2232P] where P=(Fo^2^+2Fc^2^)/3'
_refine_ls_weighting_scheme calc
_refine_ls_wR_factor_gt 0.0823
_refine_ls_wR_factor_ref 0.0879
_reflns_number_gt 8541
_reflns_number_total 9910
_reflns_threshold_expression >2sigma(I)
_cod_data_source_file ja5b04853_si_003.cif
_cod_data_source_block shelxl
_cod_depositor_comments
;
The following automatic conversions were performed:
'_atom_site_symetry_multiplicity' tag replaced with
'_atom_site_symmetry_multiplicity' tag as specified in the
replacement file
'/usr/data/users/saulius/crontab/automatic-downloads/rss-feeds/ACS/lib/lists/replacement-tags.lst'.

Automatic conversion script
Id: cif_correct_tags 3376 2015-05-07 07:48:27Z andrius 

 Adding full bibliography for 4124129--4124133.cif.
;
_cod_original_sg_symbol_H-M 'P 21/c     '
_cod_database_code 4124132

loop_
_symmetry_equiv_pos_as_xyz
'x, y, z'
'-x, y+1/2, -z+1/2'
'-x, -y, -z'
'x, -y-1/2, z-1/2'

loop_
_atom_site_label
_atom_site_type_symbol
_atom_site_fract_x
_atom_site_fract_y
_atom_site_fract_z
_atom_site_U_iso_or_equiv
_atom_site_adp_type
_atom_site_occupancy
_atom_site_symmetry_multiplicity
_atom_site_calc_flag
_atom_site_refinement_flags
Ti1 Ti 0.760350(15) 0.386384(18) 0.836048(10) 0.01094(6) Uani 1 1 d .
P1 P 0.93276(2) 0.43936(3) 0.825514(15) 0.01254(8) Uani 1 1 d .
P2 P 0.58909(2) 0.33183(3) 0.847962(15) 0.01383(8) Uani 1 1 d .
N1 N 0.83670(8) 0.27150(9) 0.88164(5) 0.0130(2) Uani 1 1 d .
N2 N 0.70532(7) 0.52123(9) 0.86562(5) 0.0123(2) Uani 1 1 d .
N3 N 0.73246(8) 0.38010(10) 0.74866(5) 0.0182(2) Uani 1 1 d .
N4 N 0.71599(11) 0.40150(13) 0.70055(7) 0.0355(4) Uani 1 1 d .
N5 N 0.69952(16) 0.4200(2) 0.65154(8) 0.0696(7) Uani 1 1 d .
C1 C 0.93151(9) 0.25497(10) 0.88639(6) 0.0131(3) Uani 1 1 d .
C2 C 0.98829(9) 0.32561(10) 0.86014(6) 0.0136(3) Uani 1 1 d .
C3 C 1.08196(9) 0.30683(11) 0.86200(6) 0.0166(3) Uani 1 1 d .
H3 H 1.1176 0.3538 0.8434 0.022 Uiso 1 1 calc R
C4 C 1.12370(9) 0.22051(11) 0.89066(6) 0.0169(3) Uani 1 1 d .
C5 C 1.06753(10) 0.15200(11) 0.91753(6) 0.0169(3) Uani 1 1 d .
H5 H 1.0934 0.0938 0.9374 0.022 Uiso 1 1 calc R
C6 C 0.97448(10) 0.16775(11) 0.91558(6) 0.0155(3) Uani 1 1 d .
H6 H 0.9395 0.1197 0.9339 0.021 Uiso 1 1 calc R
C7 C 1.22507(10) 0.20258(13) 0.89330(7) 0.0236(3) Uani 1 1 d .
H7a H 1.2523 0.2117 0.9327 0.035 Uiso 1 1 calc R
H7b H 1.2510 0.2523 0.8684 0.035 Uiso 1 1 calc R
H7c H 1.2364 0.1324 0.8805 0.035 Uiso 1 1 calc R
C8 C 0.98915(9) 0.55320(11) 0.86513(7) 0.0179(3) Uani 1 1 d .
H8 H 0.9487 0.6140 0.8578 0.024 Uiso 1 1 calc R
C9 C 0.99546(11) 0.52999(13) 0.93035(7) 0.0234(3) Uani 1 1 d .
H9a H 1.0087 0.5938 0.9519 0.035 Uiso 1 1 calc R
H9b H 1.0431 0.4798 0.9404 0.035 Uiso 1 1 calc R
H9c H 0.9386 0.5017 0.9398 0.035 Uiso 1 1 calc R
C10 C 1.08275(10) 0.58523(13) 0.84808(8) 0.0270(3) Uani 1 1 d .
H10a H 1.1252 0.5288 0.8570 0.041 Uiso 1 1 calc R
H10b H 1.1036 0.6470 0.8695 0.041 Uiso 1 1 calc R
H10c H 1.0781 0.5999 0.8070 0.041 Uiso 1 1 calc R
C11 C 0.97384(10) 0.43943(12) 0.75248(6) 0.0190(3) Uani 1 1 d .
H11 H 1.0402 0.4473 0.7580 0.025 Uiso 1 1 calc R
C12 C 0.95256(11) 0.33482(13) 0.72115(7) 0.0256(3) Uani 1 1 d .
H12a H 0.9750 0.3365 0.6836 0.038 Uiso 1 1 calc R
H12b H 0.8879 0.3238 0.7163 0.038 Uiso 1 1 calc R
H12c H 0.9814 0.2785 0.7439 0.038 Uiso 1 1 calc R
C13 C 0.93520(11) 0.53278(13) 0.71638(7) 0.0257(3) Uani 1 1 d .
H13a H 0.8715 0.5216 0.7050 0.039 Uiso 1 1 calc R
H13b H 0.9666 0.5396 0.6822 0.039 Uiso 1 1 calc R
H13c H 0.9432 0.5959 0.7392 0.039 Uiso 1 1 calc R
C14 C 0.78834(9) 0.18439(10) 0.90401(6) 0.0140(3) Uani 1 1 d .
C15 C 0.75438(10) 0.10474(11) 0.86511(6) 0.0167(3) Uani 1 1 d .
C16 C 0.70519(10) 0.02188(11) 0.88596(7) 0.0209(3) Uani 1 1 d .
H16 H 0.6809 -0.0294 0.8600 0.028 Uiso 1 1 calc R
C17 C 0.69151(10) 0.01396(12) 0.94458(7) 0.0231(3) Uani 1 1 d .
C18 C 0.73096(10) 0.08915(12) 0.98308(7) 0.0206(3) Uani 1 1 d .
H18 H 0.7247 0.0827 1.0226 0.027 Uiso 1 1 calc R
C19 C 0.77984(9) 0.17441(11) 0.96383(6) 0.0162(3) Uani 1 1 d .
C20 C 0.77586(11) 0.10536(12) 0.80251(6) 0.0219(3) Uani 1 1 d .
H20a H 0.7486 0.0450 0.7826 0.033 Uiso 1 1 calc R
H20b H 0.8407 0.1031 0.8016 0.033 Uiso 1 1 calc R
H20c H 0.7520 0.1683 0.7836 0.033 Uiso 1 1 calc R
C21 C 0.63635(13) -0.07578(14) 0.96578(9) 0.0360(4) Uani 1 1 d .
H21a H 0.6691 -0.1406 0.9631 0.054 Uiso 1 1 calc R
H21b H 0.5789 -0.0802 0.9421 0.054 Uiso 1 1 calc R
H21c H 0.6260 -0.0635 1.0056 0.054 Uiso 1 1 calc R
C22 C 0.82590(10) 0.25021(12) 1.00771(6) 0.0205(3) Uani 1 1 d .
H22a H 0.8886 0.2306 1.0166 0.031 Uiso 1 1 calc R
H22b H 0.7960 0.2483 1.0427 0.031 Uiso 1 1 calc R
H22c H 0.8224 0.3201 0.9918 0.031 Uiso 1 1 calc R
C23 C 0.61232(9) 0.54268(11) 0.86970(6) 0.0132(3) Uani 1 1 d .
C24 C 0.54628(9) 0.46309(11) 0.85797(6) 0.0148(3) Uani 1 1 d .
C25 C 0.45378(10) 0.48611(12) 0.85862(6) 0.0193(3) Uani 1 1 d .
H25 H 0.4114 0.4328 0.8498 0.026 Uiso 1 1 calc R
C26 C 0.42284(10) 0.58546(13) 0.87193(6) 0.0210(3) Uani 1 1 d .
C27 C 0.48815(10) 0.66264(12) 0.88545(6) 0.0199(3) Uani 1 1 d .
H27 H 0.4696 0.7295 0.8956 0.027 Uiso 1 1 calc R
C28 C 0.58037(9) 0.64296(11) 0.88424(6) 0.0166(3) Uani 1 1 d .
H28 H 0.6220 0.6970 0.8932 0.022 Uiso 1 1 calc R
C29 C 0.32224(10) 0.60803(15) 0.87157(8) 0.0309(4) Uani 1 1 d .
H29a H 0.3000 0.5756 0.9049 0.046 Uiso 1 1 calc R
H29b H 0.2900 0.5801 0.8366 0.046 Uiso 1 1 calc R
H29c H 0.3128 0.6827 0.8730 0.046 Uiso 1 1 calc R
C30 C 0.50764(10) 0.27385(12) 0.79001(7) 0.0198(3) Uani 1 1 d .
H30 H 0.4477 0.2726 0.8047 0.026 Uiso 1 1 calc R
C31 C 0.49879(12) 0.34021(13) 0.73454(7) 0.0262(3) Uani 1 1 d .
H31a H 0.4500 0.3133 0.7078 0.039 Uiso 1 1 calc R
H31b H 0.5547 0.3373 0.7169 0.039 Uiso 1 1 calc R
H31c H 0.4860 0.4119 0.7441 0.039 Uiso 1 1 calc R
C32 C 0.53341(12) 0.15991(13) 0.77786(8) 0.0302(4) Uani 1 1 d .
H32a H 0.5910 0.1586 0.7621 0.045 Uiso 1 1 calc R
H32b H 0.4876 0.1293 0.7503 0.045 Uiso 1 1 calc R
H32c H 0.5378 0.1204 0.8135 0.045 Uiso 1 1 calc R
C33 C 0.56613(10) 0.26337(12) 0.91602(7) 0.0208(3) Uani 1 1 d .
H33 H 0.6010 0.1976 0.9180 0.028 Uiso 1 1 calc R
C34 C 0.60335(11) 0.33067(13) 0.96822(7) 0.0246(3) Uani 1 1 d .
H34a H 0.6066 0.2891 1.0031 0.037 Uiso 1 1 calc R
H34b H 0.5637 0.3897 0.9718 0.037 Uiso 1 1 calc R
H34c H 0.6631 0.3555 0.9625 0.037 Uiso 1 1 calc R
C35 C 0.46673(11) 0.23468(17) 0.92146(9) 0.0371(4) Uani 1 1 d .
H35a H 0.4302 0.2974 0.9186 0.056 Uiso 1 1 calc R
H35b H 0.4624 0.2016 0.9585 0.056 Uiso 1 1 calc R
H35c H 0.4453 0.1871 0.8907 0.056 Uiso 1 1 calc R
C36 C 0.76073(9) 0.61359(10) 0.87717(6) 0.0128(3) Uani 1 1 d .
C37 C 0.77547(9) 0.68335(11) 0.83169(6) 0.0147(3) Uani 1 1 d .
C38 C 0.82692(9) 0.77429(11) 0.84478(6) 0.0172(3) Uani 1 1 d .
H38 H 0.8370 0.8203 0.8147 0.023 Uiso 1 1 calc R
C39 C 0.86347(10) 0.79802(11) 0.90124(7) 0.0181(3) Uani 1 1 d .
C40 C 0.84588(10) 0.72945(11) 0.94563(6) 0.0174(3) Uani 1 1 d .
H40 H 0.8694 0.7448 0.9837 0.023 Uiso 1 1 calc R
C41 C 0.79411(9) 0.63852(11) 0.93490(6) 0.0144(3) Uani 1 1 d .
C42 C 0.73383(10) 0.66389(12) 0.77020(6) 0.0199(3) Uani 1 1 d .
H42a H 0.7513 0.7193 0.7453 0.030 Uiso 1 1 calc R
H42b H 0.6687 0.6623 0.7692 0.030 Uiso 1 1 calc R
H42c H 0.7550 0.5977 0.7568 0.030 Uiso 1 1 calc R
C43 C 0.91892(11) 0.89625(12) 0.91481(7) 0.0248(3) Uani 1 1 d .
H43a H 0.9173 0.9391 0.8804 0.037 Uiso 1 1 calc R
H43b H 0.9808 0.8773 0.9275 0.037 Uiso 1 1 calc R
H43c H 0.8940 0.9349 0.9452 0.037 Uiso 1 1 calc R
C44 C 0.77115(10) 0.57054(12) 0.98477(6) 0.0188(3) Uani 1 1 d .
H44a H 0.8008 0.5978 1.0207 0.028 Uiso 1 1 calc R
H44b H 0.7915 0.4999 0.9791 0.028 Uiso 1 1 calc R
H44c H 0.7064 0.5706 0.9863 0.028 Uiso 1 1 calc R

loop_
_atom_site_aniso_label
_atom_site_aniso_U_11
_atom_site_aniso_U_22
_atom_site_aniso_U_33
_atom_site_aniso_U_23
_atom_site_aniso_U_13
_atom_site_aniso_U_12
Ti1 0.00970(11) 0.01094(11) 0.01211(12) 0.00073(8) 0.00088(8) -0.00096(8)
P1 0.00995(15) 0.01244(16) 0.01546(17) 0.00276(13) 0.00234(12) -0.00038(12)
P2 0.01075(16) 0.01459(16) 0.01585(17) 0.00026(13) -0.00005(12) -0.00370(13)
N1 0.0123(5) 0.0109(5) 0.0160(5) 0.0016(4) 0.0023(4) -0.0018(4)
N2 0.0094(5) 0.0120(5) 0.0153(5) -0.0003(4) 0.0007(4) -0.0016(4)
N3 0.0148(6) 0.0209(6) 0.0192(6) 0.0030(5) 0.0032(5) -0.0030(5)
N4 0.0359(8) 0.0416(9) 0.0282(8) 0.0014(7) 0.0003(6) -0.0159(7)
N5 0.0792(15) 0.1031(18) 0.0227(9) 0.0218(10) -0.0122(9) -0.0378(14)
C1 0.0140(6) 0.0121(6) 0.0130(6) -0.0021(5) 0.0011(5) -0.0004(5)
C2 0.0130(6) 0.0123(6) 0.0155(6) 0.0008(5) 0.0017(5) 0.0000(5)
C3 0.0131(6) 0.0176(7) 0.0190(7) 0.0002(5) 0.0018(5) -0.0006(5)
C4 0.0143(6) 0.0195(7) 0.0161(7) -0.0042(5) -0.0015(5) 0.0029(5)
C5 0.0203(7) 0.0139(6) 0.0157(6) -0.0013(5) -0.0021(5) 0.0049(5)
C6 0.0190(7) 0.0115(6) 0.0157(6) -0.0003(5) 0.0008(5) -0.0011(5)
C7 0.0154(7) 0.0288(8) 0.0262(8) -0.0009(6) -0.0001(6) 0.0061(6)
C8 0.0122(6) 0.0141(6) 0.0269(8) -0.0006(6) -0.0002(5) -0.0017(5)
C9 0.0194(7) 0.0242(8) 0.0255(8) -0.0060(6) -0.0031(6) 0.0019(6)
C10 0.0156(7) 0.0229(8) 0.0427(10) -0.0009(7) 0.0028(7) -0.0060(6)
C11 0.0166(7) 0.0234(7) 0.0181(7) 0.0055(6) 0.0067(5) 0.0019(6)
C12 0.0287(8) 0.0283(8) 0.0207(7) -0.0011(6) 0.0069(6) 0.0070(7)
C13 0.0257(8) 0.0278(8) 0.0244(8) 0.0116(6) 0.0065(6) 0.0021(6)
C14 0.0119(6) 0.0112(6) 0.0189(7) 0.0024(5) 0.0009(5) -0.0016(5)
C15 0.0161(6) 0.0137(6) 0.0197(7) 0.0015(5) -0.0002(5) -0.0010(5)
C16 0.0203(7) 0.0133(6) 0.0283(8) 0.0006(6) -0.0008(6) -0.0046(5)
C17 0.0204(7) 0.0163(7) 0.0327(8) 0.0089(6) 0.0039(6) -0.0037(6)
C18 0.0204(7) 0.0225(7) 0.0192(7) 0.0083(6) 0.0035(6) -0.0004(6)
C19 0.0146(6) 0.0164(6) 0.0174(7) 0.0022(5) 0.0012(5) 0.0004(5)
C20 0.0262(8) 0.0199(7) 0.0194(7) -0.0028(6) 0.0015(6) -0.0027(6)
C21 0.0376(10) 0.0265(9) 0.0444(11) 0.0123(8) 0.0072(8) -0.0133(8)
C22 0.0213(7) 0.0233(7) 0.0166(7) -0.0012(6) 0.0008(5) -0.0005(6)
C23 0.0111(6) 0.0174(6) 0.0111(6) 0.0009(5) 0.0003(5) 0.0004(5)
C24 0.0119(6) 0.0179(6) 0.0143(6) -0.0001(5) 0.0006(5) -0.0006(5)
C25 0.0114(6) 0.0267(7) 0.0197(7) -0.0017(6) 0.0009(5) -0.0024(6)
C26 0.0118(6) 0.0322(8) 0.0189(7) -0.0006(6) 0.0019(5) 0.0035(6)
C27 0.0188(7) 0.0232(7) 0.0181(7) -0.0027(6) 0.0031(5) 0.0061(6)
C28 0.0146(6) 0.0182(7) 0.0169(7) -0.0013(5) 0.0011(5) 0.0003(5)
C29 0.0131(7) 0.0440(10) 0.0359(9) -0.0076(8) 0.0032(6) 0.0055(7)
C30 0.0161(7) 0.0188(7) 0.0232(7) -0.0017(6) -0.0044(6) -0.0049(5)
C31 0.0290(8) 0.0261(8) 0.0214(8) -0.0012(6) -0.0072(6) -0.0058(7)
C32 0.0281(8) 0.0213(8) 0.0374(9) -0.0078(7) -0.0139(7) -0.0015(7)
C33 0.0149(7) 0.0252(8) 0.0223(7) 0.0077(6) 0.0023(5) -0.0051(6)
C34 0.0252(8) 0.0323(8) 0.0171(7) 0.0038(6) 0.0052(6) 0.0008(7)
C35 0.0197(8) 0.0521(12) 0.0398(10) 0.0202(9) 0.0049(7) -0.0116(8)
C36 0.0089(6) 0.0119(6) 0.0177(6) -0.0004(5) 0.0016(5) 0.0003(5)
C37 0.0125(6) 0.0139(6) 0.0179(7) 0.0011(5) 0.0022(5) 0.0021(5)
C38 0.0159(7) 0.0127(6) 0.0236(7) 0.0040(5) 0.0047(5) 0.0006(5)
C39 0.0146(6) 0.0120(6) 0.0282(8) -0.0017(6) 0.0044(6) -0.0009(5)
C40 0.0167(7) 0.0162(6) 0.0187(7) -0.0042(5) -0.0009(5) -0.0009(5)
C41 0.0122(6) 0.0137(6) 0.0174(7) -0.0002(5) 0.0018(5) 0.0007(5)
C42 0.0215(7) 0.0204(7) 0.0173(7) 0.0035(6) 0.0003(6) 0.0003(6)
C43 0.0263(8) 0.0158(7) 0.0320(8) -0.0016(6) 0.0019(6) -0.0065(6)
C44 0.0210(7) 0.0196(7) 0.0155(7) -0.0001(5) -0.0002(5) -0.0033(6)

loop_
_atom_type_symbol
_atom_type_description
_atom_type_scat_dispersion_real
_atom_type_scat_dispersion_imag
_atom_type_scat_source
C C 0.0033 0.0016 'International Tables Vol C Tables 4.2.6.8 and 6.1.1.4'
H H 0.0000 0.0000 'International Tables Vol C Tables 4.2.6.8 and 6.1.1.4'
N N 0.0061 0.0033 'International Tables Vol C Tables 4.2.6.8 and 6.1.1.4'
P P 0.1023 0.0942 'International Tables Vol C Tables 4.2.6.8 and 6.1.1.4'
Ti Ti 0.2776 0.4457 'International Tables Vol C Tables 4.2.6.8 and 6.1.1.4'

loop_
_geom_angle_atom_site_label_1
_geom_angle_atom_site_label_2
_geom_angle_atom_site_label_3
_geom_angle
N3 Ti1 N2 108.70(5)
N3 Ti1 N1 121.59(5)
N2 Ti1 N1 129.68(5)
N3 Ti1 P2 89.88(4)
N2 Ti1 P2 76.60(3)
N1 Ti1 P2 103.68(3)
N3 Ti1 P1 90.80(4)
N2 Ti1 P1 103.64(3)
N1 Ti1 P1 75.53(3)
P2 Ti1 P1 179.151(15)
C2 P1 C11 103.02(6)
C2 P1 C8 104.32(6)
C11 P1 C8 105.88(7)
C2 P1 Ti1 98.64(4)
C11 P1 Ti1 119.45(5)
C8 P1 Ti1 122.19(5)
C24 P2 C30 104.49(7)
C24 P2 C33 103.09(7)
C30 P2 C33 105.07(7)
C24 P2 Ti1 97.00(5)
C30 P2 Ti1 125.41(5)
C33 P2 Ti1 118.04(5)
C1 N1 C14 112.56(11)
C1 N1 Ti1 129.05(9)
C14 N1 Ti1 117.45(8)
C23 N2 C36 111.57(11)
C23 N2 Ti1 127.42(9)
C36 N2 Ti1 120.46(8)
N4 N3 Ti1 163.94(13)
N3 N4 N5 178.0(2)
N1 C1 C2 120.26(12)
N1 C1 C6 123.14(12)
C2 C1 C6 116.58(12)
C3 C2 C1 120.65(12)
C3 C2 P1 123.41(10)
C1 C2 P1 115.93(10)
C4 C3 C2 122.39(13)
C3 C4 C5 116.73(13)
C3 C4 C7 121.73(14)
C5 C4 C7 121.53(13)
C6 C5 C4 122.10(13)
C5 C6 C1 121.52(13)
C9 C8 C10 110.03(13)
C9 C8 P1 108.11(10)
C10 C8 P1 116.71(11)
C13 C11 C12 111.87(13)
C13 C11 P1 110.93(10)
C12 C11 P1 111.02(10)
C19 C14 C15 119.83(12)
C19 C14 N1 121.35(12)
C15 C14 N1 118.68(12)
C16 C15 C14 119.11(13)
C16 C15 C20 120.26(13)
C14 C15 C20 120.52(13)
C17 C16 C15 121.66(14)
C18 C17 C16 118.45(13)
C18 C17 C21 121.04(15)
C16 C17 C21 120.51(15)
C17 C18 C19 121.67(14)
C18 C19 C14 118.98(13)
C18 C19 C22 119.56(13)
C14 C19 C22 121.39(13)
C24 C23 C28 116.80(12)
C24 C23 N2 120.38(12)
C28 C23 N2 122.81(12)
C25 C24 C23 120.25(13)
C25 C24 P2 123.35(11)
C23 C24 P2 116.23(10)
C26 C25 C24 122.52(14)
C27 C26 C25 117.09(13)
C27 C26 C29 121.74(15)
C25 C26 C29 121.18(14)
C26 C27 C28 121.87(14)
C27 C28 C23 121.40(13)
C31 C30 C32 111.72(14)
C31 C30 P2 112.06(10)
C32 C30 P2 110.70(10)
C34 C33 C35 109.62(14)
C34 C33 P2 108.67(10)
C35 C33 P2 116.37(11)
C41 C36 C37 119.81(12)
C41 C36 N2 119.61(12)
C37 C36 N2 120.38(12)
C38 C37 C36 118.90(13)
C38 C37 C42 119.82(13)
C36 C37 C42 121.23(12)
C39 C38 C37 122.01(13)
C38 C39 C40 118.03(13)
C38 C39 C43 121.52(14)
C40 C39 C43 120.44(14)
C39 C40 C41 122.12(13)
C40 C41 C36 119.05(13)
C40 C41 C44 120.30(13)
C36 C41 C44 120.61(12)

loop_
_geom_bond_atom_site_label_1
_geom_bond_atom_site_label_2
_geom_bond_distance
Ti1 N3 2.0143(13)
Ti1 N2 2.0444(11)
Ti1 N1 2.0624(11)
Ti1 P2 2.6643(4)
Ti1 P1 2.6693(4)
P1 C2 1.8052(14)
P1 C11 1.8497(15)
P1 C8 1.8594(15)
P2 C24 1.8072(15)
P2 C30 1.8521(14)
P2 C33 1.8567(15)
N1 C1 1.4081(17)
N1 C14 1.4422(17)
N2 C23 1.4128(17)
N2 C36 1.4391(17)
N3 N4 1.1427(19)
N4 N5 1.154(2)
C1 C2 1.4083(19)
C1 C6 1.4116(19)
C2 C3 1.3996(19)
C3 C4 1.390(2)
C4 C5 1.393(2)
C4 C7 1.509(2)
C5 C6 1.384(2)
C8 C9 1.525(2)
C8 C10 1.532(2)
C11 C13 1.524(2)
C11 C12 1.529(2)
C14 C19 1.4039(19)
C14 C15 1.4085(19)
C15 C16 1.393(2)
C15 C20 1.510(2)
C16 C17 1.391(2)
C17 C18 1.389(2)
C17 C21 1.513(2)
C18 C19 1.400(2)
C19 C22 1.505(2)
C23 C24 1.4108(19)
C23 C28 1.4115(19)
C24 C25 1.3982(19)
C25 C26 1.388(2)
C26 C27 1.387(2)
C26 C29 1.512(2)
C27 C28 1.388(2)
C30 C31 1.526(2)
C30 C32 1.530(2)
C33 C34 1.530(2)
C33 C35 1.530(2)
C36 C41 1.4051(19)
C36 C37 1.4077(19)
C37 C38 1.3981(19)
C37 C42 1.5041(19)
C38 C39 1.388(2)
C39 C40 1.390(2)
C39 C43 1.507(2)
C40 C41 1.3928(19)
C41 C44 1.5055(19)
